data_4103059
loop_
_publ_author_name
'Pawel Zajdel'
'Ping-Yen Hsieh'
'Efrain E. Rodriguez'
'Nicholas P. Butch'
'Jeff D. Magill'
'Johnpierre Paglione'
'Peter Zavalij'
'Matthew R. Suchomel'
'Mark A. Green'

_publ_section_title
;
 Phase Separation and Suppression of the Structural and Magnetic
 Transitions in Superconducting Doped Iron Tellurides, Fe1+xTe1-ySy
;
_journal_name_full 'Journal of the American Chemical Society'
_journal_page_first 13000
_journal_page_last 13007
_journal_paper_doi 10.1021/ja105279p
_journal_volume 132
_journal_year 2010
_chemical_formula_moiety 'Fe1.13 S0.05 Te0.95'
_chemical_formula_sum 'Fe1.13 S0.05 Te0.95'
_chemical_formula_weight 185.25
_chemical_name_common 'Iron telluride'
_chemical_name_systematic
;
Iron telluride
;
_space_group_IT_number 129
_symmetry_cell_setting tetragonal
_symmetry_space_group_name_Hall '-P 4a 2a'
_symmetry_space_group_name_H-M 'P 4/n m m :2'
_atom_sites_solution_primary direct
_atom_sites_solution_secondary difmap
_audit_creation_method 'SHELXL-97 & ZCIF'
_cell_angle_alpha 90.00
_cell_angle_beta 90.00
_cell_angle_gamma 90.00
_cell_formula_units_Z 2
_cell_length_a 3.81590(10)
_cell_length_b 3.81590(10)
_cell_length_c 6.2460(3)
_cell_measurement_reflns_used 2737
_cell_measurement_temperature 249(2)
_cell_measurement_theta_max 52.2
_cell_measurement_theta_min 3.3
_cell_volume 90.949(6)
_computing_cell_refinement Apex2
_computing_data_collection 'Apex2 (Bruker, 2005)'
_computing_data_reduction Apex2
_computing_molecular_graphics 'XSHEL (Bruker, 2004)'
_computing_publication_material SHELXL-97
_computing_structure_refinement 'SHELXL-97 (Sheldrick, 1997)'
_computing_structure_solution 'SHELXS-97 (Sheldrick, 1990)'
_diffrn_ambient_temperature 249(2)
_diffrn_detector 'CCD area detector'
_diffrn_detector_area_resol_mean 11.198
_diffrn_detector_type 'Bruker Smart Apex II'
_diffrn_measured_fraction_theta_full 0.980
_diffrn_measured_fraction_theta_max 0.980
_diffrn_measurement_details 370,370,370,370,370,370,200
_diffrn_measurement_device_type 'three-circle diffractometer'
_diffrn_measurement_method '\w and \f scans'
_diffrn_measurement_specimen_support 'glass capillary'
_diffrn_orient_matrix_type standard
_diffrn_orient_matrix_UB_11 -0.0046278
_diffrn_orient_matrix_UB_12 0.0191914
_diffrn_orient_matrix_UB_13 -0.1596346
_diffrn_orient_matrix_UB_21 0.1918737
_diffrn_orient_matrix_UB_22 -0.1776669
_diffrn_orient_matrix_UB_23 -0.0100797
_diffrn_orient_matrix_UB_31 -0.1783925
_diffrn_orient_matrix_UB_32 -0.1917526
_diffrn_orient_matrix_UB_33 -0.0067027
_diffrn_radiation_monochromator graphite
_diffrn_radiation_source 'fine-focus sealed tube'
_diffrn_radiation_type MoK\a
_diffrn_radiation_wavelength 0.71073
_diffrn_reflns_av_R_equivalents 0.0585
_diffrn_reflns_av_sigmaI/netI 0.0160
_diffrn_reflns_limit_h_max 6
_diffrn_reflns_limit_h_min -7
_diffrn_reflns_limit_k_max 7
_diffrn_reflns_limit_k_min -7
_diffrn_reflns_limit_l_max 12
_diffrn_reflns_limit_l_min -11
_diffrn_reflns_number 1870
_diffrn_reflns_theta_full 44.84
_diffrn_reflns_theta_max 44.84
_diffrn_reflns_theta_min 6.27
_diffrn_source_current 30.00
_diffrn_source_voltage 50.00
_diffrn_standards_decay_% 0
_exptl_absorpt_coefficient_mu 23.650
_exptl_absorpt_correction_T_max 0.701
_exptl_absorpt_correction_T_min 0.019
_exptl_absorpt_correction_type multi-scan
_exptl_absorpt_process_details 'XPREP (Sheldrick, 1997)'
_exptl_crystal_colour silver
_exptl_crystal_density_diffrn 6.779
_exptl_crystal_density_method not-measured
_exptl_crystal_description plate
_exptl_crystal_F_000 159
_exptl_crystal_id 'NIST/Ping-Yen Fe1.15Te0.95S0.05'
_exptl_crystal_size_max 0.405
_exptl_crystal_size_mid 0.20
_exptl_crystal_size_min 0.015
_refine_diff_density_max 2.947
_refine_diff_density_min -1.257
_refine_diff_density_rms 0.306
_refine_ls_extinction_coef 0.008(2)
_refine_ls_extinction_expression Fc^*^=kFc[1+0.001xFc^2^\l^3^/sin(2\q)]^-1/4^
_refine_ls_extinction_method SHELXL
_refine_ls_goodness_of_fit_ref 1.000
_refine_ls_matrix_type full
_refine_ls_number_parameters 13
_refine_ls_number_reflns 250
_refine_ls_number_restraints 0
_refine_ls_restrained_S_all 1.000
_refine_ls_R_factor_all 0.0194
_refine_ls_R_factor_gt 0.0193
_refine_ls_shift/su_max 0.000
_refine_ls_shift/su_mean 0.000
_refine_ls_structure_factor_coef Fsqd
_refine_ls_weighting_details 'w=1/[\s^2^(Fo^2^)+(0.01P)^2^+0.8035P], P=(max(Fo^2^,0)+2Fc^2^)/3'
_refine_ls_weighting_scheme calc
_refine_ls_wR_factor_gt 0.0422
_refine_ls_wR_factor_ref 0.0423
_reflns_number_gt 249
_reflns_number_total 250
_reflns_threshold_expression >2sigma(I)
_cod_data_source_file ja105279p_si_002.cif
_cod_data_source_block 1715
_cod_original_sg_symbol_H-M 'P 4/n m m'
_cod_database_code 4103059
_diffrn_measurement_frame_width-ccd -0.5
_diffrn_measurement_total_frames-ccd 2420
_diffrn_measurement_frame_time-ccd 15
_diffrn_measurement_total_time-ccd 14.1
_diffrn_detector_distance-ccd 5.2000
_diffrn_measurement_frame_size-ccd 512

loop_
_symmetry_equiv_pos_as_xyz
'x, y, z'
'-x+1/2, -y+1/2, z'
'-y+1/2, x, z'
'y, -x+1/2, z'
'-x, y+1/2, -z'
'x+1/2, -y, -z'
'y+1/2, x+1/2, -z'
'-y, -x, -z'
'-x, -y, -z'
'x-1/2, y-1/2, -z'
'y-1/2, -x, -z'
'-y, x-1/2, -z'
'x, -y-1/2, z'
'-x-1/2, y, z'
'-y-1/2, -x-1/2, z'
'y, x, z'

loop_
_atom_site_label
_atom_site_type_symbol
_atom_site_fract_x
_atom_site_fract_y
_atom_site_fract_z
_atom_site_U_iso_or_equiv
_atom_site_adp_type
_atom_site_occupancy
_atom_site_symmetry_multiplicity
_atom_site_calc_flag
_atom_site_refinement_flags
Te1 Te 0.2500 0.2500 0.21597(6) 0.00975(9) Uani 0.948(4) 8 d SP
S1 S 0.2500 0.2500 0.306(5) 0.00975(9) Uani 0.052(4) 8 d SP
Fe1 Fe -0.2500 0.2500 0.5000 0.00856(15) Uani 1 8 d S
Fe2 Fe 0.2500 0.2500 0.7808(9) 0.0086(12) Uani 0.123(5) 8 d SP

loop_
_atom_site_aniso_label
_atom_site_aniso_U_11
_atom_site_aniso_U_22
_atom_site_aniso_U_33
_atom_site_aniso_U_23
_atom_site_aniso_U_13
_atom_site_aniso_U_12
Te1 0.00920(10) 0.00920(10) 0.01085(14) 0.000 0.000 0.000
S1 0.00920(10) 0.00920(10) 0.01085(14) 0.000 0.000 0.000
Fe1 0.00801(18) 0.00801(18) 0.0097(2) 0.000 0.000 0.000
Fe2 0.0092(15) 0.0092(15) 0.0076(19) 0.000 0.000 0.000

loop_
_atom_type_symbol
_atom_type_description
_atom_type_scat_dispersion_real
_atom_type_scat_dispersion_imag
_atom_type_scat_source
Fe Fe 0.3463 0.8444 'International Tables Vol C Tables 4.2.6.8 and 6.1.1.4'
Te Te -0.5308 1.6751 'International Tables Vol C Tables 4.2.6.8 and 6.1.1.4'
S S 0.1246 0.1234 'International Tables Vol C Tables 4.2.6.8 and 6.1.1.4'

loop_
_geom_angle_atom_site_label_1
_geom_angle_atom_site_label_2
_geom_angle_atom_site_label_3
_geom_angle
_geom_angle_site_symmetry_1
_geom_angle_site_symmetry_3
Fe1 Te1 Fe1 62.375(7) . 9_566
Fe1 Te1 Fe1 94.165(12) . 1_655
Fe1 Te1 Fe1 62.374(7) 9_566 1_655
Fe1 Te1 Fe2 120.84(10) . 9_666
Fe1 Te1 Fe2 58.47(10) 9_566 9_666
Fe2 Te1 Fe2 179.1(2) 9_666 9_556
Fe2 Te1 Fe2 89.997(2) 9_666 9_566
Fe1 Te1 Fe2 132.917(6) . 1_554
Fe2 Te1 Fe2 90.43(12) 9_666 1_554
Fe1 S1 Fe1 73.3(6) . 9_566
Fe1 S1 Fe1 115.2(12) . 1_655
Fe1 S1 Fe2 61.34(10) . 9_556
Fe1 S1 Fe2 133.7(5) 9_566 9_556
Te1 S1 Fe2 78.6(6) . 9_666
Fe1 S1 Fe2 61.34(10) 9_566 9_666
Fe2 S1 Fe2 157.2(12) 9_556 9_666
Fe2 S1 Fe2 87.8(2) 9_556 9_656
S1 Fe1 S1 115.2(12) 1_455 .
S1 Fe1 S1 106.7(6) 1_455 9_566
S1 Fe1 S1 106.7(6) . 9_566
S1 Fe1 S1 106.7(6) 1_455 9_556
S1 Fe1 S1 106.7(6) . 9_556
S1 Fe1 S1 115.2(12) 9_566 9_556
Te1 Fe1 Te1 117.626(7) 1_455 9_566
Te1 Fe1 Te1 117.625(7) . 9_566
Te1 Fe1 Te1 117.625(7) 1_455 9_556
Te1 Fe1 Te1 117.625(7) . 9_556
Te1 Fe1 Te1 94.164(12) 9_566 9_556
Te1 Fe2 Te1 179.1(2) 9_556 9_666
Te1 Fe2 Te1 89.997(2) 9_556 9_656
Te1 Fe2 Te1 89.997(2) 9_666 9_656
Te1 Fe2 Te1 89.997(2) 9_556 9_566
Te1 Fe2 Te1 89.997(2) 9_666 9_566
Te1 Fe2 Te1 179.1(2) 9_656 9_566
Te1 Fe2 Te1 89.57(12) 9_556 1_556
Te1 Fe2 Te1 89.57(12) 9_666 1_556
Te1 Fe2 Te1 89.57(12) 9_656 1_556
Te1 Fe2 Te1 89.57(12) 9_566 1_556

loop_
_geom_bond_atom_site_label_1
_geom_bond_atom_site_label_2
_geom_bond_distance
_geom_bond_site_symmetry_2
Te1 Fe1 2.6053(2) .
Te1 Fe1 2.6053(2) 9_566
Te1 Fe1 2.6053(2) 1_655
Te1 Fe1 2.6053(2) 9_556
Te1 Fe2 2.6983 9_666
Te1 Fe2 2.6983 9_556
Te1 Fe2 2.6983 9_566
Te1 Fe2 2.6983 9_656
Te1 Fe2 2.718(6) 1_554
S1 Fe1 2.259(15) .
S1 Fe1 2.259(15) 9_566
S1 Fe1 2.259(15) 1_655
S1 Fe1 2.259(15) 9_556
S1 Fe2 2.753(6) 9_556
S1 Fe2 2.753(6) 9_666
S1 Fe2 2.753(6) 9_656
S1 Fe2 2.753(6) 9_566
Fe1 Fe2 2.592(4) 9_556
Fe1 Fe2 2.592(4) 9_566
Fe1 Fe2 2.592(4) .
Fe1 Fe2 2.592(4) 1_455
Fe2 Fe1 2.592(4) 9_556
Fe2 Fe1 2.592(4) 9_566
Fe2 Fe1 2.592(4) 1_655
Fe2 Te1 2.6983 9_556
Fe2 Te1 2.6983 9_666
Fe2 Te1 2.6983 9_656
Fe2 Te1 2.6983 9_566
Fe2 Te1 2.718(6) 1_556
